data_2216353
loop_
_publ_author_name
'Liu, Jian-Chao'

_publ_section_title
;3-(4-Chlorophenyl)-2-(2,4-dichlorophenoxy)-5-methyl-8,9,10,11-tetrahydro-2-benzothieno[2',3':2,3]pyrido[4,5-<i>d</i>]pyrimidin-4(3<i>H</i>)-one
 dichloromethane solvate
;
_journal_coeditor_code CI2481
_journal_issue 12
_journal_name_full 'Acta Crystallographica Section E'
_journal_page_first o4571
_journal_page_last o4571
_journal_paper_doi 10.1107/S1600536807054013
_journal_volume 63
_journal_year 2007
_chemical_formula_iupac 'C26 H18 Cl3 N3 O2 S, C H2 Cl2'
_chemical_formula_moiety 'C26 H18 Cl3 N3 O2 S, C H2 Cl2'
_chemical_formula_sum 'C27 H20 Cl5 N3 O2 S'
_chemical_formula_weight 627.77
_chemical_name_systematic
;
3-(4-Chlorophenyl)-2-(2,4-dichlorophenoxy)-5-methyl-8,9,10,11-tetrahydro-
2-benzothieno[2',3':2,3]pyrido[4,5-<i>d</i>]pyrimidin-4(3<i>H</i>)-one
dichloromethane solvate
;
_space_group_IT_number 61
_symmetry_cell_setting orthorhombic
_symmetry_space_group_name_Hall '-P 2ac 2ab'
_symmetry_space_group_name_H-M 'P b c a'
_atom_sites_solution_hydrogens geom
_atom_sites_solution_primary direct
_atom_sites_solution_secondary difmap
_audit_creation_method SHELXL-97
_cell_angle_alpha 90.00
_cell_angle_beta 90.00
_cell_angle_gamma 90.00
_cell_formula_units_Z 8
_cell_length_a 18.295(6)
_cell_length_b 10.851(4)
_cell_length_c 28.097(9)
_cell_measurement_reflns_used 3031
_cell_measurement_temperature 292(2)
_cell_measurement_theta_max 18.97
_cell_measurement_theta_min 2.23
_cell_volume 5578(3)
_computing_cell_refinement 'SAINT (Bruker, 1998)'
_computing_data_collection 'SMART (Bruker, 1998)'
_computing_data_reduction SAINT
_computing_molecular_graphics 'SHELXTL (Bruker, 1998)'
_computing_publication_material SHELXTL
_computing_structure_refinement 'SHELXL97 (Sheldrick, 1997)'
_computing_structure_solution 'SHELXS97 (Sheldrick, 1997)'
_diffrn_ambient_temperature 292(2)
_diffrn_measured_fraction_theta_full 1.000
_diffrn_measured_fraction_theta_max 1.000
_diffrn_measurement_device_type 'Bruker SMART APEX CCD area-detector'
_diffrn_measurement_method '\f and \w scans'
_diffrn_radiation_monochromator graphite
_diffrn_radiation_source 'fine-focus sealed tube'
_diffrn_radiation_type MoK\a
_diffrn_radiation_wavelength 0.71073
_diffrn_reflns_av_R_equivalents 0.0792
_diffrn_reflns_av_sigmaI/netI 0.0627
_diffrn_reflns_limit_h_max 22
_diffrn_reflns_limit_h_min -21
_diffrn_reflns_limit_k_max 13
_diffrn_reflns_limit_k_min -13
_diffrn_reflns_limit_l_max 34
_diffrn_reflns_limit_l_min -22
_diffrn_reflns_number 29034
_diffrn_reflns_theta_full 26.00
_diffrn_reflns_theta_max 26.00
_diffrn_reflns_theta_min 1.83
_diffrn_standards_number 0
_exptl_absorpt_coefficient_mu 0.627
_exptl_absorpt_correction_T_max 0.9286
_exptl_absorpt_correction_T_min 0.8849
_exptl_absorpt_correction_type multi-scan
_exptl_absorpt_process_details '(SADABS; Sheldrick, 1996)'
_exptl_crystal_colour colourless
_exptl_crystal_density_diffrn 1.495
_exptl_crystal_density_method 'not measured'
_exptl_crystal_description Block
_exptl_crystal_F_000 2560
_exptl_crystal_size_max 0.20
_exptl_crystal_size_mid 0.16
_exptl_crystal_size_min 0.12
_refine_diff_density_max 0.636
_refine_diff_density_min -0.518
_refine_ls_extinction_method none
_refine_ls_goodness_of_fit_ref 1.044
_refine_ls_hydrogen_treatment constr
_refine_ls_matrix_type full
_refine_ls_number_parameters 372
_refine_ls_number_reflns 5488
_refine_ls_number_restraints 41
_refine_ls_restrained_S_all 1.065
_refine_ls_R_factor_all 0.1283
_refine_ls_R_factor_gt 0.0777
_refine_ls_shift/su_max 0.001
_refine_ls_shift/su_mean <0.001
_refine_ls_structure_factor_coef Fsqd
_refine_ls_weighting_details 'calc w=1/[\s^2^(Fo^2^)+(0.1242P)^2^+1.4543P] where P=(Fo^2^+2Fc^2^)/3'
_refine_ls_weighting_scheme calc
_refine_ls_wR_factor_gt 0.2078
_refine_ls_wR_factor_ref 0.2342
_reflns_number_gt 3296
_reflns_number_total 5488
_reflns_threshold_expression I>2\s(I)
_cod_data_source_file ci2481.cif
_cod_data_source_block I
_cod_depositor_comments
;
The following automatic conversions were performed:
'_symmetry_cell_setting' value 'Orthorhombic' changed to 'orthorhombic'
according to '/home/saulius/struct/CIF-dictionaries/cif_core.dic'
dictionary named 'cif_core.dic' version 2.4.1 from 2010-06-29.

Automatic conversion script
Id: cif_fix_enum 1527 2010-12-29 10:47:43Z saulius 

The following automatic conversions were performed:

'_symmetry_cell_setting' value 'Orthorhombic' changed to
'orthorhombic' according to
/home/saulius/struct/CIF-dictionaries/cif_core.dic dictionary named
'cif_core.dic' version 2.4.1 from 2010-06-29.

Automatic conversion script
Id: cif_fix_values 1715 2011-07-08 13:25:40Z adriana 
;
_cod_database_code 2216353
_cod_database_fobs_code 2216353

loop_
_symmetry_equiv_pos_as_xyz
'x, y, z'
'-x+1/2, -y, z+1/2'
'-x, y+1/2, -z+1/2'
'x+1/2, -y+1/2, -z'
'-x, -y, -z'
'x-1/2, y, -z-1/2'
'x, -y-1/2, z-1/2'
'-x-1/2, y-1/2, z'

loop_
_atom_site_type_symbol
_atom_site_label
_atom_site_fract_x
_atom_site_fract_y
_atom_site_fract_z
_atom_site_U_iso_or_equiv
_atom_site_adp_type
_atom_site_calc_flag
_atom_site_refinement_flags
_atom_site_occupancy
_atom_site_disorder_assembly
_atom_site_disorder_group
S S1 0.21511(7) 0.80443(11) 0.23989(5) 0.0657(4) Uani d . 1 . .
O O1 0.3537(2) 0.4856(4) 0.05713(12) 0.0791(11) Uani d . 1 . .
O O2 0.49710(15) 0.3654(3) 0.17882(10) 0.0512(7) Uani d . 1 . .
N N1 0.2325(2) 0.7211(4) 0.15028(16) 0.0623(11) Uani d . 1 . .
N N2 0.42421(19) 0.4285(3) 0.11922(12) 0.0476(9) Uani d . 1 . .
N N3 0.40778(18) 0.5042(3) 0.19699(11) 0.0427(8) Uani d . 1 . .
Cl Cl1 0.60808(11) 0.10969(19) -0.00222(6) 0.1144(7) Uani d . 1 . .
Cl Cl2 0.61639(11) 0.41703(16) 0.37059(5) 0.1062(7) Uani d . 1 . .
Cl Cl3 0.61136(8) 0.55092(12) 0.18665(5) 0.0791(5) Uani d . 1 . .
C C1 0.3714(2) 0.5894(4) 0.29686(16) 0.0510(11) Uani d . 1 . .
H H1A 0.4207 0.6198 0.2920 0.061 Uiso calc R 1 . .
H H1B 0.3707 0.5026 0.2886 0.061 Uiso calc R 1 . .
C C2 0.3508(3) 0.6043(5) 0.34868(18) 0.0732(15) Uani d . 1 . .
H H2A 0.3103 0.5496 0.3556 0.088 Uiso calc R 1 . .
H H2B 0.3918 0.5785 0.3681 0.088 Uiso calc R 1 . .
C C3 0.3304(3) 0.7282(5) 0.3624(2) 0.0808(16) Uani d . 1 . .
H H3A 0.3719 0.7825 0.3578 0.097 Uiso calc R 1 . .
H H3B 0.3182 0.7289 0.3960 0.097 Uiso calc R 1 . .
C C4 0.2656(3) 0.7775(5) 0.33410(19) 0.0667(13) Uani d . 1 . .
H H4A 0.2205 0.7449 0.3472 0.080 Uiso calc R 1 . .
H H4B 0.2640 0.8666 0.3366 0.080 Uiso calc R 1 . .
C C5 0.2719(2) 0.7413(4) 0.28293(17) 0.0541(11) Uani d . 1 . .
C C6 0.3202(2) 0.6575(3) 0.26505(16) 0.0460(10) Uani d . 1 . .
C C7 0.3112(2) 0.6435(4) 0.21415(15) 0.0447(10) Uani d . 1 . .
C C8 0.2551(2) 0.7161(4) 0.19556(17) 0.0536(11) Uani d . 1 . .
C C9 0.2674(2) 0.6507(5) 0.11937(17) 0.0609(13) Uani d . 1 . .
C C10 0.3273(2) 0.5734(4) 0.13337(15) 0.0494(11) Uani d . 1 . .
C C11 0.2414(3) 0.6608(7) 0.06876(19) 0.0904(19) Uani d . 1 . .
H H11A 0.2814 0.6845 0.0487 0.136 Uiso calc R 1 . .
H H11B 0.2035 0.7217 0.0668 0.136 Uiso calc R 1 . .
H H11C 0.2226 0.5826 0.0585 0.136 Uiso calc R 1 . .
C C12 0.3655(2) 0.4967(4) 0.09934(17) 0.0559(11) Uani d . 1 . .
C C13 0.3492(2) 0.5717(3) 0.18081(14) 0.0423(10) Uani d . 1 . .
C C14 0.4672(2) 0.3507(4) 0.08798(15) 0.0507(11) Uani d . 1 . .
C C15 0.4589(3) 0.2252(4) 0.08967(17) 0.0594(12) Uani d . 1 . .
H H15 0.4249 0.1902 0.1102 0.071 Uiso calc R 1 . .
C C16 0.5012(3) 0.1510(5) 0.06094(18) 0.0699(14) Uani d . 1 . .
H H16 0.4957 0.0658 0.0616 0.084 Uiso calc R 1 . .
C C17 0.5513(3) 0.2048(6) 0.03150(18) 0.0717(15) Uani d . 1 . .
C C18 0.5596(3) 0.3282(6) 0.02942(18) 0.0747(15) Uani d . 1 . .
H H18 0.5939 0.3626 0.0089 0.090 Uiso calc R 1 . .
C C19 0.5168(3) 0.4039(5) 0.05788(17) 0.0650(13) Uani d . 1 . .
H H19 0.5218 0.4891 0.0565 0.078 Uiso calc R 1 . .
C C20 0.4402(2) 0.4372(4) 0.16607(15) 0.0445(10) Uani d . 1 . .
C C21 0.5227(2) 0.3813(4) 0.22526(14) 0.0427(10) Uani d . 1 . .
C C22 0.4961(2) 0.3099(4) 0.26109(16) 0.0540(11) Uani d . 1 . .
H H22 0.4590 0.2534 0.2553 0.065 Uiso calc R 1 . .
C C23 0.5249(3) 0.3223(5) 0.30592(17) 0.0631(13) Uani d . 1 . .
H H23 0.5068 0.2749 0.3309 0.076 Uiso calc R 1 . .
C C24 0.5799(3) 0.4040(5) 0.31384(17) 0.0627(13) Uani d . 1 . .
C C25 0.6071(3) 0.4726(4) 0.27805(19) 0.0623(13) Uani d . 1 . .
H H25 0.6455 0.5269 0.2837 0.075 Uiso calc R 1 . .
C C26 0.5783(2) 0.4624(4) 0.23344(16) 0.0528(11) Uani d . 1 . .
C C27 0.6539(11) 0.7036(15) 0.0314(6) 0.249(11) Uani d PDU 0.775(6) A 1
H H27A 0.6307 0.6766 0.0022 0.298 Uiso calc PR 0.775(6) A 1
H H27B 0.6912 0.7639 0.0237 0.298 Uiso calc PR 0.775(6) A 1
Cl Cl4 0.5897(7) 0.7657(11) 0.0703(3) 0.335(6) Uani d PDU 0.775(6) A 1
Cl Cl5 0.6906(2) 0.5827(6) 0.06091(14) 0.211(3) Uani d PDU 0.775(6) A 1
C C27' 0.6306(10) 0.731(2) 0.0331(7) 0.072(7) Uani d PDU 0.225(6) A 2
H H27C 0.6128 0.7420 0.0009 0.086 Uiso calc PR 0.225(6) A 2
H H27D 0.6482 0.6468 0.0368 0.086 Uiso calc PR 0.225(6) A 2
Cl Cl5' 0.6977(11) 0.838(2) 0.0475(7) 0.267(11) Uani d PDU 0.225(6) A 2
Cl Cl4' 0.5647(6) 0.7663(8) 0.0747(3) 0.085(3) Uani d PDU 0.225(6) A 2

loop_
_atom_site_aniso_label
_atom_site_aniso_U_11
_atom_site_aniso_U_22
_atom_site_aniso_U_33
_atom_site_aniso_U_12
_atom_site_aniso_U_13
_atom_site_aniso_U_23
S1 0.0499(7) 0.0544(7) 0.0928(10) 0.0157(6) 0.0065(6) 0.0087(6)
O1 0.082(3) 0.109(3) 0.047(2) 0.015(2) -0.0146(17) 0.0038(19)
O2 0.0472(17) 0.0563(17) 0.0500(18) 0.0139(14) -0.0046(13) -0.0038(14)
N1 0.044(2) 0.071(3) 0.071(3) 0.0063(19) -0.001(2) 0.024(2)
N2 0.046(2) 0.053(2) 0.043(2) 0.0004(16) -0.0011(16) 0.0026(16)
N3 0.0421(19) 0.0427(18) 0.043(2) 0.0042(15) -0.0007(15) 0.0063(16)
Cl1 0.1140(14) 0.1339(15) 0.0954(13) 0.0158(11) 0.0231(10) -0.0474(11)
Cl2 0.1456(16) 0.1045(12) 0.0685(10) 0.0484(11) -0.0462(9) -0.0280(8)
Cl3 0.0886(10) 0.0617(8) 0.0870(10) -0.0128(7) 0.0238(7) 0.0028(7)
C1 0.050(2) 0.043(2) 0.061(3) 0.0013(19) -0.004(2) -0.001(2)
C2 0.089(4) 0.072(3) 0.059(3) 0.007(3) -0.006(3) 0.002(3)
C3 0.084(4) 0.089(4) 0.069(4) 0.000(3) 0.007(3) -0.018(3)
C4 0.057(3) 0.057(3) 0.085(4) 0.002(2) 0.009(3) -0.012(3)
C5 0.050(3) 0.048(2) 0.064(3) -0.004(2) 0.009(2) 0.003(2)
C6 0.038(2) 0.033(2) 0.067(3) -0.0028(17) 0.0056(19) 0.0030(19)
C7 0.033(2) 0.043(2) 0.058(3) -0.0026(18) 0.0029(18) 0.014(2)
C8 0.042(2) 0.048(2) 0.071(3) -0.0013(19) 0.005(2) 0.017(2)
C9 0.045(3) 0.075(3) 0.062(3) 0.001(2) -0.006(2) 0.023(3)
C10 0.041(2) 0.055(3) 0.052(3) -0.001(2) -0.0029(19) 0.015(2)
C11 0.064(3) 0.138(5) 0.070(4) 0.026(4) -0.014(3) 0.030(3)
C12 0.048(3) 0.067(3) 0.052(3) -0.004(2) -0.003(2) 0.016(2)
C13 0.037(2) 0.039(2) 0.051(3) -0.0041(17) -0.0036(18) 0.0141(18)
C14 0.048(3) 0.062(3) 0.042(2) -0.006(2) -0.0007(19) -0.001(2)
C15 0.061(3) 0.060(3) 0.058(3) -0.013(2) 0.004(2) -0.002(2)
C16 0.070(3) 0.071(3) 0.069(3) -0.009(3) -0.002(3) -0.018(3)
C17 0.070(3) 0.091(4) 0.053(3) 0.000(3) 0.000(3) -0.025(3)
C18 0.069(3) 0.102(5) 0.053(3) -0.001(3) 0.018(3) -0.003(3)
C19 0.071(3) 0.064(3) 0.060(3) -0.007(3) 0.013(3) 0.004(2)
C20 0.041(2) 0.044(2) 0.049(3) -0.0026(19) -0.0001(19) 0.005(2)
C21 0.043(2) 0.043(2) 0.042(2) 0.0144(19) -0.0028(18) -0.0020(18)
C22 0.050(3) 0.053(3) 0.058(3) 0.008(2) -0.001(2) 0.004(2)
C23 0.078(3) 0.059(3) 0.053(3) 0.019(3) 0.004(2) 0.011(2)
C24 0.077(3) 0.057(3) 0.055(3) 0.027(3) -0.017(3) -0.015(2)
C25 0.057(3) 0.055(3) 0.075(4) 0.007(2) -0.012(3) -0.014(3)
C26 0.050(3) 0.045(2) 0.064(3) 0.007(2) 0.008(2) -0.004(2)
C27 0.278(14) 0.259(13) 0.208(13) -0.023(10) 0.037(10) 0.018(9)
Cl4 0.387(12) 0.353(10) 0.266(8) 0.012(9) -0.060(8) -0.009(8)
Cl5 0.132(3) 0.355(7) 0.148(3) -0.034(3) -0.025(2) -0.082(4)
C27' 0.070(10) 0.098(11) 0.047(9) -0.004(8) 0.040(8) -0.002(8)
Cl5' 0.300(19) 0.288(18) 0.213(15) -0.001(15) -0.024(13) 0.008(13)
Cl4' 0.127(6) 0.092(5) 0.037(4) 0.006(4) 0.029(4) -0.001(3)

loop_
_atom_type_symbol
_atom_type_description
_atom_type_scat_dispersion_real
_atom_type_scat_dispersion_imag
_atom_type_scat_source
C C 0.0033 0.0016 'International Tables Vol C Tables 4.2.6.8 and 6.1.1.4'
H H 0.0000 0.0000 'International Tables Vol C Tables 4.2.6.8 and 6.1.1.4'
N N 0.0061 0.0033 'International Tables Vol C Tables 4.2.6.8 and 6.1.1.4'
O O 0.0106 0.0060 'International Tables Vol C Tables 4.2.6.8 and 6.1.1.4'
S S 0.1246 0.1234 'International Tables Vol C Tables 4.2.6.8 and 6.1.1.4'
Cl Cl 0.1484 0.1585 'International Tables Vol C Tables 4.2.6.8 and 6.1.1.4'

loop_
_geom_angle_atom_site_label_1
_geom_angle_atom_site_label_2
_geom_angle_atom_site_label_3
_geom_angle
C8 S1 C5 91.7(2)
C20 O2 C21 115.8(3)
C9 N1 C8 116.9(4)
C20 N2 C12 120.7(4)
C20 N2 C14 120.9(3)
C12 N2 C14 118.4(4)
C20 N3 C13 116.1(3)
C6 C1 C2 111.6(4)
C6 C1 H1A 109.3
C2 C1 H1A 109.3
C6 C1 H1B 109.3
C2 C1 H1B 109.3
H1A C1 H1B 108.0
C3 C2 C1 114.9(4)
C3 C2 H2A 108.6
C1 C2 H2A 108.5
C3 C2 H2B 108.5
C1 C2 H2B 108.5
H2A C2 H2B 107.5
C2 C3 C4 112.8(5)
C2 C3 H3A 109.0
C4 C3 H3A 109.0
C2 C3 H3B 109.0
C4 C3 H3B 109.0
H3A C3 H3B 107.8
C5 C4 C3 110.5(4)
C5 C4 H4A 109.6
C3 C4 H4A 109.6
C5 C4 H4B 109.6
C3 C4 H4B 109.6
H4A C4 H4B 108.1
C6 C5 C4 125.4(4)
C6 C5 S1 113.2(4)
C4 C5 S1 121.4(3)
C5 C6 C7 111.1(4)
C5 C6 C1 121.1(4)
C7 C6 C1 127.7(4)
C8 C7 C13 115.4(4)
C8 C7 C6 113.2(4)
C13 C7 C6 131.4(4)
N1 C8 C7 127.2(4)
N1 C8 S1 122.1(3)
C7 C8 S1 110.7(4)
N1 C9 C10 121.8(4)
N1 C9 C11 115.3(4)
C10 C9 C11 122.9(5)
C13 C10 C9 119.3(4)
C13 C10 C12 119.1(4)
C9 C10 C12 121.6(4)
C9 C11 H11A 109.5
C9 C11 H11B 109.5
H11A C11 H11B 109.5
C9 C11 H11C 109.5
H11A C11 H11C 109.5
H11B C11 H11C 109.5
O1 C12 N2 117.9(4)
O1 C12 C10 128.2(4)
N2 C12 C10 113.9(4)
N3 C13 C10 123.2(4)
N3 C13 C7 117.5(4)
C10 C13 C7 119.3(4)
C19 C14 C15 120.8(4)
C19 C14 N2 119.3(4)
C15 C14 N2 119.8(4)
C14 C15 C16 119.9(5)
C14 C15 H15 120.0
C16 C15 H15 120.0
C17 C16 C15 118.8(5)
C17 C16 H16 120.6
C15 C16 H16 120.6
C18 C17 C16 121.7(5)
C18 C17 Cl1 119.8(4)
C16 C17 Cl1 118.4(5)
C17 C18 C19 119.9(5)
C17 C18 H18 120.0
C19 C18 H18 120.0
C14 C19 C18 118.8(5)
C14 C19 H19 120.6
C18 C19 H19 120.6
N3 C20 O2 120.4(4)
N3 C20 N2 126.9(4)
O2 C20 N2 112.6(4)
C22 C21 C26 120.6(4)
C22 C21 O2 120.1(4)
C26 C21 O2 119.2(4)
C21 C22 C23 119.1(5)
C21 C22 H22 120.4
C23 C22 H22 120.4
C24 C23 C22 119.9(5)
C24 C23 H23 120.0
C22 C23 H23 120.0
C25 C24 C23 120.8(5)
C25 C24 Cl2 119.9(4)
C23 C24 Cl2 119.3(4)
C24 C25 C26 119.8(5)
C24 C25 H25 120.1
C26 C25 H25 120.1
C21 C26 C25 119.7(4)
C21 C26 Cl3 119.2(4)
C25 C26 Cl3 121.0(4)
Cl5 C27 Cl4 105.1(9)
Cl5 C27 H27A 110.7
Cl4 C27 H27A 110.7
Cl5 C27 H27B 110.7
Cl4 C27 H27B 110.7
H27A C27 H27B 108.8
Cl4' C27' Cl5' 100.7(10)
Cl4' C27' H27C 111.6
Cl5' C27' H27C 111.6
Cl4' C27' H27D 111.6
Cl5' C27' H27D 111.6
H27C C27' H27D 109.4

loop_
_geom_bond_atom_site_label_1
_geom_bond_atom_site_label_2
_geom_bond_distance
S1 C8 1.733(5)
S1 C5 1.735(5)
O1 C12 1.211(5)
O2 C20 1.349(5)
O2 C21 1.397(5)
N1 C9 1.321(6)
N1 C8 1.338(6)
N2 C20 1.352(5)
N2 C12 1.419(6)
N2 C14 1.449(5)
N3 C20 1.279(5)
N3 C13 1.375(5)
Cl1 C17 1.744(5)
Cl2 C24 1.735(5)
Cl3 C26 1.737(5)
C1 C6 1.490(6)
C1 C2 1.513(7)
C1 H1A 0.97
C1 H1B 0.97
C2 C3 1.447(7)
C2 H2A 0.97
C2 H2B 0.97
C3 C4 1.525(7)
C3 H3A 0.97
C3 H3B 0.97
C4 C5 1.495(7)
C4 H4A 0.97
C4 H4B 0.97
C5 C6 1.364(6)
C6 C7 1.448(6)
C7 C8 1.396(6)
C7 C13 1.403(6)
C9 C10 1.435(6)
C9 C11 1.504(7)
C10 C13 1.392(6)
C10 C12 1.447(7)
C11 H11A 0.96
C11 H11B 0.96
C11 H11C 0.96
C14 C19 1.369(6)
C14 C15 1.372(6)
C15 C16 1.377(7)
C15 H15 0.93
C16 C17 1.367(8)
C16 H16 0.93
C17 C18 1.349(8)
C18 C19 1.387(7)
C18 H18 0.93
C19 H19 0.93
C21 C22 1.360(6)
C21 C26 1.364(6)
C22 C23 1.372(6)
C22 H22 0.93
C23 C24 1.358(7)
C23 H23 0.93
C24 C25 1.347(7)
C25 C26 1.364(6)
C25 H25 0.93
C27 Cl5 1.691(9)
C27 Cl4 1.739(9)
C27 H27A 0.97
C27 H27B 0.97
C27' Cl4' 1.724(9)
C27' Cl5' 1.740(9)
C27' H27C 0.97
C27' H27D 0.97

loop_
_geom_hbond_atom_site_label_D
_geom_hbond_atom_site_label_H
_geom_hbond_atom_site_label_A
_geom_hbond_site_symmetry_A
_geom_hbond_distance_DH
_geom_hbond_distance_HA
_geom_hbond_distance_DA
_geom_hbond_angle_DHA
_geom_hbond_publ_flag
C27 H27A O1 5_665 0.97 2.44 3.23(2) 138 yes

loop_
_geom_torsion_atom_site_label_1
_geom_torsion_atom_site_label_2
_geom_torsion_atom_site_label_3
_geom_torsion_atom_site_label_4
_geom_torsion
C6 C1 C2 C3 -43.0(6)
C1 C2 C3 C4 58.8(7)
C2 C3 C4 C5 -40.6(6)
C3 C4 C5 C6 11.5(7)
C3 C4 C5 S1 -169.1(4)
C8 S1 C5 C6 0.8(3)
C8 S1 C5 C4 -178.7(4)
C4 C5 C6 C7 179.5(4)
S1 C5 C6 C7 0.1(4)
C4 C5 C6 C1 2.1(7)
S1 C5 C6 C1 -177.4(3)
C2 C1 C6 C5 12.5(6)
C2 C1 C6 C7 -164.5(4)
C5 C6 C7 C8 -1.2(5)
C1 C6 C7 C8 176.1(4)
C5 C6 C7 C13 178.1(4)
C1 C6 C7 C13 -4.7(7)
C9 N1 C8 C7 -0.7(7)
C9 N1 C8 S1 179.3(3)
C13 C7 C8 N1 2.3(6)
C6 C7 C8 N1 -178.3(4)
C13 C7 C8 S1 -177.6(3)
C6 C7 C8 S1 1.7(4)
C5 S1 C8 N1 178.6(4)
C5 S1 C8 C7 -1.4(3)
C8 N1 C9 C10 -0.7(7)
C8 N1 C9 C11 -178.9(4)
N1 C9 C10 C13 0.4(7)
C11 C9 C10 C13 178.4(5)
N1 C9 C10 C12 -179.9(4)
C11 C9 C10 C12 -1.8(7)
C20 N2 C12 O1 179.8(4)
C14 N2 C12 O1 0.7(6)
C20 N2 C12 C10 0.5(6)
C14 N2 C12 C10 -178.6(4)
C13 C10 C12 O1 179.3(5)
C9 C10 C12 O1 -0.4(8)
C13 C10 C12 N2 -1.6(6)
C9 C10 C12 N2 178.7(4)
C20 N3 C13 C10 -3.0(6)
C20 N3 C13 C7 178.3(3)
C9 C10 C13 N3 -177.3(4)
C12 C10 C13 N3 2.9(6)
C9 C10 C13 C7 1.3(6)
C12 C10 C13 C7 -178.4(4)
C8 C7 C13 N3 176.2(3)
C6 C7 C13 N3 -3.0(6)
C8 C7 C13 C10 -2.5(5)
C6 C7 C13 C10 178.3(4)
C20 N2 C14 C19 -103.7(5)
C12 N2 C14 C19 75.4(5)
C20 N2 C14 C15 74.8(5)
C12 N2 C14 C15 -106.1(5)
C19 C14 C15 C16 0.2(7)
N2 C14 C15 C16 -178.2(4)
C14 C15 C16 C17 0.7(7)
C15 C16 C17 C18 -1.0(8)
C15 C16 C17 Cl1 176.4(4)
C16 C17 C18 C19 0.4(9)
Cl1 C17 C18 C19 -177.0(4)
C15 C14 C19 C18 -0.8(7)
N2 C14 C19 C18 177.6(4)
C17 C18 C19 C14 0.5(8)
C13 N3 C20 O2 -178.3(3)
C13 N3 C20 N2 1.9(6)
C21 O2 C20 N3 -7.7(5)
C21 O2 C20 N2 172.2(3)
C12 N2 C20 N3 -0.7(6)
C14 N2 C20 N3 178.3(4)
C12 N2 C20 O2 179.5(3)
C14 N2 C20 O2 -1.5(5)
C20 O2 C21 C22 92.4(4)
C20 O2 C21 C26 -92.6(4)
C26 C21 C22 C23 1.4(6)
O2 C21 C22 C23 176.4(4)
C21 C22 C23 C24 -0.9(7)
C22 C23 C24 C25 -0.5(7)
C22 C23 C24 Cl2 -179.2(3)
C23 C24 C25 C26 1.5(7)
Cl2 C24 C25 C26 -179.9(3)
C22 C21 C26 C25 -0.5(6)
O2 C21 C26 C25 -175.6(4)
C22 C21 C26 Cl3 179.4(3)
O2 C21 C26 Cl3 4.4(5)
C24 C25 C26 C21 -0.9(7)
C24 C25 C26 Cl3 179.2(3)
